data_4110166
loop_
_publ_author_name
'Shu-Jian Chen'
'Xin-Hao Zhang'
'Xianghua Yu'
'He Qiu'
'Glenn P. A. Yap'
'Ilia A. Guzei'
'Zhenyang Lin'
'Yun-Dong Wu'
'Zi-Ling Xue'

_publ_contact_author_address
;
Department of Chemistry
University of Wisconsin-Madison
1101 University Ave
Madison, WI  53706
USA
;
_publ_contact_author_email iguzei@chem.wisc.edu
_publ_contact_author_fax 608-262-0381
_publ_contact_author_name
;
Guzei, Ilia A. 
;
_publ_contact_author_phone 608-263-4694
_publ_section_title
;
 Reaction of Ta(NMe2)5 with O2: Formation of Aminoxy and Unusual
 (Aminomethyl)amide Oxo Complexes and Theoretical Studies of the
 Mechanistic Pathways
;
_journal_name_full 'Journal of the American Chemical Society'
_journal_page_first 14408
_journal_page_last 14421
_journal_paper_doi 10.1021/ja075076a
_journal_volume 129
_journal_year 2007
_chemical_formula_moiety 'C25.50 H68 N11 O4 Ta3'
_chemical_formula_sum 'C25.5 H68 N11 O4 Ta3'
_chemical_formula_weight 1135.76
_chemical_name_systematic
; 
 ? 
;
_space_group_IT_number 2
_symmetry_cell_setting triclinic
_symmetry_Int_Tables_number 2
_symmetry_space_group_name_Hall '-P 1'
_symmetry_space_group_name_H-M 'P -1'
_atom_sites_solution_hydrogens geom
_atom_sites_solution_primary direct
_atom_sites_solution_secondary difmap
_audit_creation_method
;
manual editing of the CIF file 
created by SHELXTL Ver. 6.10
and processed with modiCIfer-09152005. 
;
_cell_angle_alpha 77.9720(10)
_cell_angle_beta 82.6660(10)
_cell_angle_gamma 66.6180(10)
_cell_formula_units_Z 2
_cell_length_a 9.8785(5)
_cell_length_b 11.5811(5)
_cell_length_c 19.2869(9)
_cell_measurement_reflns_used 20191
_cell_measurement_temperature 100(2)
_cell_measurement_theta_max 29.4881
_cell_measurement_theta_min 2.3457
_cell_volume 1978.35(16)
_computing_cell_refinement 'SAINT Ver. 6.22  (Bruker-AXS, 2003)'
_computing_data_collection 'SMART Ver. 5.622 (Bruker-AXS, 2003)'
_computing_data_reduction 'SAINT Ver. 6.22'
_computing_molecular_graphics 'SHELXTL Ver. 6.10'
_computing_publication_material 'SHELXTL Ver. 6.10'
_computing_structure_refinement 'SHELXTL Ver. 6.10'
_computing_structure_solution 'SHELXTL Ver. 6.10 (Bruker-AXS, 2003)'
_diffrn_ambient_temperature 100(2)
_diffrn_measured_fraction_theta_full 0.981
_diffrn_measured_fraction_theta_max 0.981
_diffrn_measurement_device_type 'Bruker CCD-1000 area detector'
_diffrn_measurement_method '0.30\% \w scans'
_diffrn_radiation_monochromator graphite
_diffrn_radiation_source 'fine-focus sealed tube'
_diffrn_radiation_type Mo-K\a
_diffrn_radiation_wavelength 0.71073
_diffrn_reflns_av_R_equivalents 0.0262
_diffrn_reflns_av_sigmaI/netI 0.0254
_diffrn_reflns_limit_h_max 13
_diffrn_reflns_limit_h_min -13
_diffrn_reflns_limit_k_max 16
_diffrn_reflns_limit_k_min -16
_diffrn_reflns_limit_l_max 26
_diffrn_reflns_limit_l_min -26
_diffrn_reflns_number 36051
_diffrn_reflns_theta_full 29.50
_diffrn_reflns_theta_max 29.50
_diffrn_reflns_theta_min 1.95
_diffrn_standards_number 0
_exptl_absorpt_coefficient_mu 8.318
_exptl_absorpt_correction_T_max 0.1825
_exptl_absorpt_correction_T_min 0.1442
_exptl_absorpt_correction_type multi-scan
_exptl_absorpt_process_details
;
SADABS  (Bruker-AXS, 2003)
;
_exptl_crystal_colour colorless
_exptl_crystal_density_diffrn 1.907
_exptl_crystal_description block
_exptl_crystal_F_000 1098
_exptl_crystal_size_max 0.38
_exptl_crystal_size_mid 0.34
_exptl_crystal_size_min 0.31
_platon_squeeze_details
;
The volume occupied by solvent is  1.0 percent of the unit cell.
;
_refine_diff_density_max 2.316
_refine_diff_density_min -0.911
_refine_diff_density_rms 0.132
_refine_ls_extinction_method none
_refine_ls_goodness_of_fit_ref 1.045
_refine_ls_hydrogen_treatment constr
_refine_ls_matrix_type full
_refine_ls_number_parameters 381
_refine_ls_number_reflns 10805
_refine_ls_number_restraints 0
_refine_ls_restrained_S_all 1.045
_refine_ls_R_factor_all 0.0238
_refine_ls_R_factor_gt 0.0201
_refine_ls_shift/su_max 0.003
_refine_ls_shift/su_mean 0.000
_refine_ls_structure_factor_coef Fsqd
_refine_ls_weighting_details 'calc w=1/[\s^2^(Fo^2^)+(0.0293P)^2^+0.0000P] where P=(Fo^2^+2Fc^2^)/3'
_refine_ls_weighting_scheme calc
_refine_ls_wR_factor_gt 0.0493
_refine_ls_wR_factor_ref 0.0505
_reflns_number_gt 9719
_reflns_number_total 10805
_reflns_threshold_expression I>2\s(I)
_cod_data_source_file ja075076asi20070709_042641.cif
_cod_data_source_block xue01
_cod_original_sg_symbol_Hall '-P 1        '
_cod_original_sg_symbol_H-M 'P -1 '
_cod_original_formula_sum 'C25.50 H68 N11 O4 Ta3'
_cod_database_code 4110166

loop_
_symmetry_equiv_pos_as_xyz
'x, y, z'
'-x, -y, -z'

loop_
_atom_site_label
_atom_site_type_symbol
_atom_site_fract_x
_atom_site_fract_y
_atom_site_fract_z
_atom_site_U_iso_or_equiv
_atom_site_adp_type
_atom_site_occupancy
_atom_site_symmetry_multiplicity
_atom_site_calc_flag
_atom_site_refinement_flags
Ta1 Ta 0.390031(10) 0.212357(9) 0.155016(5) 0.01349(3) Uani 1 1 d .
Ta2 Ta 0.129684(10) 0.514456(9) 0.224110(5) 0.01375(3) Uani 1 1 d .
Ta3 Ta 0.219931(11) 0.191517(10) 0.340046(5) 0.01554(3) Uani 1 1 d .
O1 O 0.27248(18) 0.38747(16) 0.17246(10) 0.0157(3) Uani 1 1 d .
O2 O 0.16032(18) 0.36784(16) 0.30454(10) 0.0170(4) Uani 1 1 d .
O3 O 0.31657(18) 0.15291(16) 0.24798(10) 0.0161(4) Uani 1 1 d .
O4 O 0.3777(2) 0.0390(2) 0.39449(12) 0.0317(5) Uani 1 1 d .
N1 N 0.1811(2) 0.2048(2) 0.10824(12) 0.0183(4) Uani 1 1 d .
N2 N 0.3610(2) 0.2633(2) 0.04840(12) 0.0195(5) Uani 1 1 d .
N3 N 0.5075(2) 0.0232(2) 0.15203(12) 0.0205(5) Uani 1 1 d .
N4 N 0.5807(2) 0.2391(2) 0.15049(12) 0.0192(5) Uani 1 1 d .
N5 N 0.3192(2) 0.5482(2) 0.27289(13) 0.0210(5) Uani 1 1 d .
N6 N 0.0721(3) 0.6418(2) 0.29184(13) 0.0228(5) Uani 1 1 d .
N7 N 0.1229(2) 0.6448(2) 0.13461(12) 0.0189(4) Uani 1 1 d .
N8 N -0.0778(2) 0.5318(2) 0.21588(12) 0.0185(4) Uani 1 1 d .
N9 N 0.4454(3) 0.1312(2) 0.37858(13) 0.0245(5) Uani 1 1 d .
N10 N 0.1249(3) 0.2448(2) 0.43491(12) 0.0235(5) Uani 1 1 d .
N11 N 0.0729(3) 0.1128(2) 0.33554(13) 0.0262(5) Uani 1 1 d .
C1 C 0.0332(3) 0.2687(3) 0.14027(16) 0.0252(6) Uani 1 1 d .
H1A H 0.0229 0.3527 0.1482 0.038 Uiso 1 1 calc R
H1B H 0.0200 0.2167 0.1857 0.038 Uiso 1 1 calc R
H1C H -0.0419 0.2793 0.1082 0.038 Uiso 1 1 calc R
C2 C 0.1994(3) 0.0763(3) 0.09936(17) 0.0258(6) Uani 1 1 d .
H2A H 0.1198 0.0826 0.0714 0.039 Uiso 1 1 calc R
H2B H 0.1957 0.0241 0.1461 0.039 Uiso 1 1 calc R
H2C H 0.2949 0.0364 0.0747 0.039 Uiso 1 1 calc R
C3 C 0.2136(3) 0.2769(3) 0.04046(15) 0.0226(6) Uani 1 1 d .
H3A H 0.2080 0.2393 -0.0002 0.027 Uiso 1 1 calc R
H3B H 0.1452 0.3676 0.0341 0.027 Uiso 1 1 calc R
C4 C 0.4348(3) 0.3117(3) -0.01413(16) 0.0276(6) Uani 1 1 d .
H4A H 0.4380 0.2683 -0.0532 0.041 Uiso 1 1 calc R
H4B H 0.5357 0.2956 -0.0033 0.041 Uiso 1 1 calc R
H4C H 0.3804 0.4038 -0.0280 0.041 Uiso 1 1 calc R
C5 C 0.5173(3) -0.0883(3) 0.20509(17) 0.0296(7) Uani 1 1 d .
H5A H 0.4855 -0.1443 0.1854 0.044 Uiso 1 1 calc R
H5B H 0.4535 -0.0614 0.2468 0.044 Uiso 1 1 calc R
H5C H 0.6197 -0.1344 0.2190 0.044 Uiso 1 1 calc R
C6 C 0.5993(3) -0.0179(3) 0.08911(17) 0.0304(7) Uani 1 1 d .
H6A H 0.7000 -0.0728 0.1028 0.046 Uiso 1 1 calc R
H6B H 0.6009 0.0572 0.0549 0.046 Uiso 1 1 calc R
H6C H 0.5584 -0.0655 0.0674 0.046 Uiso 1 1 calc R
C7 C 0.7285(3) 0.1420(3) 0.16261(18) 0.0296(7) Uani 1 1 d .
H7A H 0.7880 0.1378 0.1178 0.044 Uiso 1 1 calc R
H7B H 0.7220 0.0589 0.1812 0.044 Uiso 1 1 calc R
H7C H 0.7751 0.1642 0.1970 0.044 Uiso 1 1 calc R
C8 C 0.5904(3) 0.3638(3) 0.12612(17) 0.0262(6) Uani 1 1 d .
H8A H 0.6349 0.3836 0.1624 0.039 Uiso 1 1 calc R
H8B H 0.4912 0.4292 0.1178 0.039 Uiso 1 1 calc R
H8C H 0.6516 0.3622 0.0819 0.039 Uiso 1 1 calc R
C9 C 0.4389(3) 0.4361(3) 0.30889(17) 0.0283(6) Uani 1 1 d .
H9A H 0.5093 0.3917 0.2733 0.043 Uiso 1 1 calc R
H9B H 0.3970 0.3779 0.3391 0.043 Uiso 1 1 calc R
H9C H 0.4900 0.4643 0.3382 0.043 Uiso 1 1 calc R
C10 C 0.3805(3) 0.6345(3) 0.22566(18) 0.0289(7) Uani 1 1 d .
H10A H 0.4365 0.6609 0.2532 0.043 Uiso 1 1 calc R
H10B H 0.2998 0.7100 0.2035 0.043 Uiso 1 1 calc R
H10C H 0.4460 0.5901 0.1887 0.043 Uiso 1 1 calc R
C11 C 0.2057(3) 0.6179(3) 0.32335(17) 0.0287(6) Uani 1 1 d .
H11A H 0.2120 0.5649 0.3712 0.034 Uiso 1 1 calc R
H11B H 0.2149 0.6985 0.3268 0.034 Uiso 1 1 calc R
C12 C -0.0636(3) 0.7210(3) 0.32577(17) 0.0306(7) Uani 1 1 d .
H12A H -0.0732 0.6798 0.3750 0.046 Uiso 1 1 calc R
H12B H -0.1482 0.7317 0.3000 0.046 Uiso 1 1 calc R
H12C H -0.0608 0.8048 0.3252 0.046 Uiso 1 1 calc R
C13 C 0.1852(3) 0.6189(3) 0.06423(15) 0.0248(6) Uani 1 1 d .
H13A H 0.1056 0.6508 0.0312 0.037 Uiso 1 1 calc R
H13B H 0.2378 0.5266 0.0663 0.037 Uiso 1 1 calc R
H13C H 0.2542 0.6619 0.0479 0.037 Uiso 1 1 calc R
C14 C 0.0450(3) 0.7824(3) 0.13044(18) 0.0315(7) Uani 1 1 d .
H14A H 0.1149 0.8247 0.1152 0.047 Uiso 1 1 calc R
H14B H -0.0001 0.8009 0.1772 0.047 Uiso 1 1 calc R
H14C H -0.0322 0.8140 0.0961 0.047 Uiso 1 1 calc R
C15 C -0.1688(3) 0.5953(3) 0.15453(15) 0.0239(6) Uani 1 1 d .
H15A H -0.1969 0.5337 0.1382 0.036 Uiso 1 1 calc R
H15B H -0.1127 0.6299 0.1163 0.036 Uiso 1 1 calc R
H15C H -0.2580 0.6651 0.1680 0.036 Uiso 1 1 calc R
C16 C -0.1629(3) 0.4815(3) 0.27285(16) 0.0290(7) Uani 1 1 d .
H16A H -0.2549 0.5510 0.2838 0.043 Uiso 1 1 calc R
H16B H -0.1049 0.4438 0.3153 0.043 Uiso 1 1 calc R
H16C H -0.1859 0.4160 0.2576 0.043 Uiso 1 1 calc R
C17 C 0.4756(4) 0.1597(3) 0.44454(16) 0.0333(7) Uani 1 1 d .
H17A H 0.3830 0.1925 0.4728 0.050 Uiso 1 1 calc R
H17B H 0.5199 0.2241 0.4329 0.050 Uiso 1 1 calc R
H17C H 0.5440 0.0816 0.4719 0.050 Uiso 1 1 calc R
C18 C 0.5842(3) 0.0766(3) 0.33716(19) 0.0366(8) Uani 1 1 d .
H18A H 0.6512 -0.0004 0.3660 0.055 Uiso 1 1 calc R
H18B H 0.6305 0.1394 0.3234 0.055 Uiso 1 1 calc R
H18C H 0.5635 0.0544 0.2944 0.055 Uiso 1 1 calc R
C19 C 0.0679(3) 0.3704(3) 0.45487(16) 0.0284(6) Uani 1 1 d .
H19A H -0.0328 0.3894 0.4758 0.043 Uiso 1 1 calc R
H19B H 0.0667 0.4347 0.4127 0.043 Uiso 1 1 calc R
H19C H 0.1312 0.3718 0.4896 0.043 Uiso 1 1 calc R
C20 C 0.1191(4) 0.1492(3) 0.49658(16) 0.0362(8) Uani 1 1 d .
H20A H 0.1881 0.1416 0.5311 0.054 Uiso 1 1 calc R
H20B H 0.1465 0.0666 0.4817 0.054 Uiso 1 1 calc R
H20C H 0.0187 0.1752 0.5184 0.054 Uiso 1 1 calc R
C21 C -0.0752(3) 0.1490(3) 0.36755(19) 0.0374(8) Uani 1 1 d .
H21A H -0.1461 0.1767 0.3304 0.056 Uiso 1 1 calc R
H21B H -0.0953 0.2192 0.3933 0.056 Uiso 1 1 calc R
H21C H -0.0846 0.0756 0.4007 0.056 Uiso 1 1 calc R
C22 C 0.1094(4) -0.0005(3) 0.3038(2) 0.0394(8) Uani 1 1 d .
H22A H 0.1039 -0.0711 0.3407 0.059 Uiso 1 1 calc R
H22B H 0.2097 -0.0244 0.2819 0.059 Uiso 1 1 calc R
H22C H 0.0392 0.0178 0.2676 0.059 Uiso 1 1 calc R

loop_
_atom_site_aniso_label
_atom_site_aniso_U_11
_atom_site_aniso_U_22
_atom_site_aniso_U_33
_atom_site_aniso_U_23
_atom_site_aniso_U_13
_atom_site_aniso_U_12
Ta1 0.01194(5) 0.01351(5) 0.01489(5) -0.00228(4) 0.00032(3) -0.00510(4)
Ta2 0.01525(5) 0.01292(5) 0.01336(5) -0.00196(4) -0.00148(4) -0.00561(4)
Ta3 0.01798(5) 0.01597(5) 0.01264(5) 0.00008(4) -0.00147(4) -0.00749(4)
O1 0.0170(8) 0.0135(8) 0.0165(9) -0.0005(7) -0.0003(7) -0.0068(7)
O2 0.0199(8) 0.0166(9) 0.0150(9) -0.0026(7) -0.0005(7) -0.0076(7)
O3 0.0173(8) 0.0136(8) 0.0172(9) -0.0017(7) 0.0008(7) -0.0065(7)
O4 0.0344(11) 0.0282(11) 0.0312(12) 0.0019(9) -0.0075(9) -0.0125(9)
N1 0.0173(10) 0.0193(11) 0.0208(12) -0.0067(9) -0.0011(8) -0.0079(8)
N2 0.0189(10) 0.0210(11) 0.0195(12) -0.0032(9) -0.0008(8) -0.0088(9)
N3 0.0197(10) 0.0181(11) 0.0223(12) -0.0047(9) 0.0016(9) -0.0058(8)
N4 0.0149(10) 0.0226(11) 0.0217(12) -0.0050(9) 0.0003(8) -0.0085(8)
N5 0.0228(11) 0.0176(11) 0.0260(13) -0.0034(9) -0.0044(9) -0.0103(9)
N6 0.0268(11) 0.0189(11) 0.0218(12) -0.0064(9) -0.0024(9) -0.0060(9)
N7 0.0186(10) 0.0159(10) 0.0196(12) 0.0000(9) -0.0010(8) -0.0052(8)
N8 0.0131(9) 0.0225(11) 0.0176(11) -0.0036(9) -0.0010(8) -0.0042(8)
N9 0.0276(12) 0.0216(12) 0.0249(13) 0.0012(10) -0.0092(10) -0.0101(10)
N10 0.0314(12) 0.0208(11) 0.0156(12) 0.0003(9) -0.0020(9) -0.0087(10)
N11 0.0296(12) 0.0292(13) 0.0265(13) -0.0046(11) 0.0022(10) -0.0194(10)
C1 0.0150(12) 0.0321(15) 0.0316(16) -0.0124(13) 0.0013(11) -0.0096(11)
C2 0.0283(14) 0.0249(14) 0.0307(16) -0.0102(12) -0.0022(12) -0.0142(12)
C3 0.0248(13) 0.0227(13) 0.0211(14) -0.0011(11) -0.0039(11) -0.0104(11)
C4 0.0333(15) 0.0344(16) 0.0198(15) -0.0060(12) 0.0028(12) -0.0183(13)
C5 0.0287(14) 0.0167(13) 0.0365(18) -0.0020(12) 0.0035(12) -0.0043(11)
C6 0.0269(14) 0.0265(15) 0.0342(18) -0.0141(13) 0.0063(12) -0.0046(12)
C7 0.0149(12) 0.0341(16) 0.0386(18) -0.0035(14) -0.0007(11) -0.0096(11)
C8 0.0217(13) 0.0275(15) 0.0345(17) -0.0058(13) 0.0028(11) -0.0157(11)
C9 0.0270(14) 0.0256(15) 0.0340(17) 0.0009(13) -0.0127(12) -0.0113(12)
C10 0.0294(15) 0.0232(14) 0.0377(18) 0.0000(13) -0.0056(13) -0.0153(12)
C11 0.0345(15) 0.0284(15) 0.0284(16) -0.0108(13) -0.0031(12) -0.0142(13)
C12 0.0358(16) 0.0246(15) 0.0288(17) -0.0100(13) 0.0021(13) -0.0073(12)
C13 0.0258(13) 0.0247(14) 0.0202(14) 0.0007(11) 0.0019(11) -0.0089(11)
C14 0.0343(16) 0.0198(14) 0.0323(17) 0.0031(12) -0.0041(13) -0.0049(12)
C15 0.0188(12) 0.0228(14) 0.0256(15) -0.0027(11) -0.0065(11) -0.0025(10)
C16 0.0189(13) 0.0390(17) 0.0263(16) 0.0001(13) 0.0013(11) -0.0120(12)
C17 0.0405(17) 0.0320(17) 0.0285(17) 0.0033(14) -0.0190(14) -0.0141(14)
C18 0.0231(14) 0.0394(18) 0.041(2) -0.0011(15) -0.0114(13) -0.0052(13)
C19 0.0383(16) 0.0247(14) 0.0180(14) -0.0060(12) 0.0008(12) -0.0073(12)
C20 0.053(2) 0.0298(16) 0.0160(15) 0.0040(12) 0.0046(13) -0.0119(15)
C21 0.0329(16) 0.0431(19) 0.040(2) -0.0010(16) 0.0028(14) -0.0231(15)
C22 0.0470(19) 0.0380(19) 0.047(2) -0.0128(16) 0.0078(16) -0.0306(16)

loop_
_atom_type_symbol
_atom_type_description
_atom_type_scat_dispersion_real
_atom_type_scat_dispersion_imag
_atom_type_scat_source
C C 0.0033 0.0016 'International Tables Vol C Tables 4.2.6.8 and 6.1.1.4'
H H 0.0000 0.0000 'International Tables Vol C Tables 4.2.6.8 and 6.1.1.4'
N N 0.0061 0.0033 'International Tables Vol C Tables 4.2.6.8 and 6.1.1.4'
O O 0.0106 0.0060 'International Tables Vol C Tables 4.2.6.8 and 6.1.1.4'
Ta Ta -0.7052 6.5227 'International Tables Vol C Tables 4.2.6.8 and 6.1.1.4'

loop_
_geom_angle_atom_site_label_1
_geom_angle_atom_site_label_2
_geom_angle_atom_site_label_3
_geom_angle
_geom_angle_publ_flag
O3 Ta1 O1 87.07(7) yes
O3 Ta1 N4 116.96(8) yes
O1 Ta1 N4 91.98(8) yes
O3 Ta1 N3 85.11(8) yes
O1 Ta1 N3 171.88(8) yes
N4 Ta1 N3 89.62(9) yes
O3 Ta1 N2 147.37(8) yes
O1 Ta1 N2 92.85(8) yes
N4 Ta1 N2 95.66(9) yes
N3 Ta1 N2 94.91(9) yes
O3 Ta1 N1 87.07(7) yes
O1 Ta1 N1 90.57(7) yes
N4 Ta1 N1 155.92(9) yes
N3 Ta1 N1 91.20(8) yes
N2 Ta1 N1 60.29(8) yes
O1 Ta2 O2 84.52(7) yes
O1 Ta2 N8 112.45(8) yes
O2 Ta2 N8 91.34(8) yes
O1 Ta2 N7 87.04(8) yes
O2 Ta2 N7 171.53(8) yes
N8 Ta2 N7 92.64(9) yes
O1 Ta2 N6 152.94(8) yes
O2 Ta2 N6 91.92(8) yes
N8 Ta2 N6 94.40(9) yes
N7 Ta2 N6 95.23(9) yes
O1 Ta2 N5 92.26(8) yes
O2 Ta2 N5 85.82(7) yes
N8 Ta2 N5 154.76(9) yes
N7 Ta2 N5 93.71(8) yes
N6 Ta2 N5 60.70(9) yes
O2 Ta3 O3 90.35(8) yes
O2 Ta3 N11 116.31(9) yes
O3 Ta3 N11 93.61(9) yes
O2 Ta3 O4 143.82(8) yes
O3 Ta3 O4 92.92(8) yes
N11 Ta3 O4 99.44(10) yes
O2 Ta3 N10 85.70(8) yes
O3 Ta3 N10 175.03(8) yes
N11 Ta3 N10 90.85(10) yes
O4 Ta3 N10 88.51(9) yes
O2 Ta3 N9 105.35(8) yes
O3 Ta3 N9 86.92(8) yes
N11 Ta3 N9 138.32(9) yes
O4 Ta3 N9 39.04(9) yes
N10 Ta3 N9 91.21(9) yes
Ta2 O1 Ta1 154.89(10) ?
Ta3 O2 Ta2 151.38(10) ?
Ta1 O3 Ta3 148.35(10) ?
N9 O4 Ta3 78.12(13) ?
C3 N1 C2 110.3(2) ?
C3 N1 C1 113.8(2) ?
C2 N1 C1 109.6(2) ?
C3 N1 Ta1 88.79(14) ?
C2 N1 Ta1 114.00(16) ?
C1 N1 Ta1 118.73(17) ?
C3 N2 C4 116.1(2) ?
C3 N2 Ta1 105.27(17) ?
C4 N2 Ta1 137.01(18) ?
C5 N3 C6 109.2(2) ?
C5 N3 Ta1 130.02(19) ?
C6 N3 Ta1 120.81(18) ?
C7 N4 C8 109.3(2) ?
C7 N4 Ta1 127.73(19) ?
C8 N4 Ta1 122.68(17) ?
C10 N5 C9 110.2(2) ?
C10 N5 C11 110.3(2) ?
C9 N5 C11 112.6(2) ?
C10 N5 Ta2 114.92(17) ?
C9 N5 Ta2 118.56(17) ?
C11 N5 Ta2 88.29(15) ?
C11 N6 C12 116.1(2) ?
C11 N6 Ta2 105.10(17) ?
C12 N6 Ta2 136.7(2) ?
C13 N7 C14 108.7(2) ?
C13 N7 Ta2 127.08(17) ?
C14 N7 Ta2 124.18(19) ?
C15 N8 C16 109.1(2) ?
C15 N8 Ta2 127.05(18) ?
C16 N8 Ta2 123.88(17) ?
O4 N9 C18 107.7(2) ?
O4 N9 C17 110.4(2) ?
C18 N9 C17 110.1(2) ?
O4 N9 Ta3 62.85(12) ?
C18 N9 Ta3 125.08(19) ?
C17 N9 Ta3 124.18(19) ?
C19 N10 C20 109.9(2) ?
C19 N10 Ta3 129.20(19) ?
C20 N10 Ta3 120.7(2) ?
C21 N11 C22 109.7(3) ?
C21 N11 Ta3 127.0(2) ?
C22 N11 Ta3 123.0(2) ?
N1 C1 H1A 109.5 ?
N1 C1 H1B 109.5 ?
H1A C1 H1B 109.5 ?
N1 C1 H1C 109.5 ?
H1A C1 H1C 109.5 ?
H1B C1 H1C 109.5 ?
N1 C2 H2A 109.5 ?
N1 C2 H2B 109.5 ?
H2A C2 H2B 109.5 ?
N1 C2 H2C 109.5 ?
H2A C2 H2C 109.5 ?
H2B C2 H2C 109.5 ?
N2 C3 N1 101.9(2) ?
N2 C3 H3A 111.4 ?
N1 C3 H3A 111.4 ?
N2 C3 H3B 111.4 ?
N1 C3 H3B 111.4 ?
H3A C3 H3B 109.3 ?
N2 C4 H4A 109.5 ?
N2 C4 H4B 109.5 ?
H4A C4 H4B 109.5 ?
N2 C4 H4C 109.5 ?
H4A C4 H4C 109.5 ?
H4B C4 H4C 109.5 ?
N3 C5 H5A 109.5 ?
N3 C5 H5B 109.5 ?
H5A C5 H5B 109.5 ?
N3 C5 H5C 109.5 ?
H5A C5 H5C 109.5 ?
H5B C5 H5C 109.5 ?
N3 C6 H6A 109.5 ?
N3 C6 H6B 109.5 ?
H6A C6 H6B 109.5 ?
N3 C6 H6C 109.5 ?
H6A C6 H6C 109.5 ?
H6B C6 H6C 109.5 ?
N4 C7 H7A 109.5 ?
N4 C7 H7B 109.5 ?
H7A C7 H7B 109.5 ?
N4 C7 H7C 109.5 ?
H7A C7 H7C 109.5 ?
H7B C7 H7C 109.5 ?
N4 C8 H8A 109.5 ?
N4 C8 H8B 109.5 ?
H8A C8 H8B 109.5 ?
N4 C8 H8C 109.5 ?
H8A C8 H8C 109.5 ?
H8B C8 H8C 109.5 ?
N5 C9 H9A 109.5 ?
N5 C9 H9B 109.5 ?
H9A C9 H9B 109.5 ?
N5 C9 H9C 109.5 ?
H9A C9 H9C 109.5 ?
H9B C9 H9C 109.5 ?
N5 C10 H10A 109.5 ?
N5 C10 H10B 109.5 ?
H10A C10 H10B 109.5 ?
N5 C10 H10C 109.5 ?
H10A C10 H10C 109.5 ?
H10B C10 H10C 109.5 ?
N6 C11 N5 102.1(2) ?
N6 C11 H11A 111.3 ?
N5 C11 H11A 111.3 ?
N6 C11 H11B 111.3 ?
N5 C11 H11B 111.3 ?
H11A C11 H11B 109.2 ?
N6 C12 H12A 109.5 ?
N6 C12 H12B 109.5 ?
H12A C12 H12B 109.5 ?
N6 C12 H12C 109.5 ?
H12A C12 H12C 109.5 ?
H12B C12 H12C 109.5 ?
N7 C13 H13A 109.5 ?
N7 C13 H13B 109.5 ?
H13A C13 H13B 109.5 ?
N7 C13 H13C 109.5 ?
H13A C13 H13C 109.5 ?
H13B C13 H13C 109.5 ?
N7 C14 H14A 109.5 ?
N7 C14 H14B 109.5 ?
H14A C14 H14B 109.5 ?
N7 C14 H14C 109.5 ?
H14A C14 H14C 109.5 ?
H14B C14 H14C 109.5 ?
N8 C15 H15A 109.5 ?
N8 C15 H15B 109.5 ?
H15A C15 H15B 109.5 ?
N8 C15 H15C 109.5 ?
H15A C15 H15C 109.5 ?
H15B C15 H15C 109.5 ?
N8 C16 H16A 109.5 ?
N8 C16 H16B 109.5 ?
H16A C16 H16B 109.5 ?
N8 C16 H16C 109.5 ?
H16A C16 H16C 109.5 ?
H16B C16 H16C 109.5 ?
N9 C17 H17A 109.5 ?
N9 C17 H17B 109.5 ?
H17A C17 H17B 109.5 ?
N9 C17 H17C 109.5 ?
H17A C17 H17C 109.5 ?
H17B C17 H17C 109.5 ?
N9 C18 H18A 109.5 ?
N9 C18 H18B 109.5 ?
H18A C18 H18B 109.5 ?
N9 C18 H18C 109.5 ?
H18A C18 H18C 109.5 ?
H18B C18 H18C 109.5 ?
N10 C19 H19A 109.5 ?
N10 C19 H19B 109.5 ?
H19A C19 H19B 109.5 ?
N10 C19 H19C 109.5 ?
H19A C19 H19C 109.5 ?
H19B C19 H19C 109.5 ?
N10 C20 H20A 109.5 ?
N10 C20 H20B 109.5 ?
H20A C20 H20B 109.5 ?
N10 C20 H20C 109.5 ?
H20A C20 H20C 109.5 ?
H20B C20 H20C 109.5 ?
N11 C21 H21A 109.5 ?
N11 C21 H21B 109.5 ?
H21A C21 H21B 109.5 ?
N11 C21 H21C 109.5 ?
H21A C21 H21C 109.5 ?
H21B C21 H21C 109.5 ?
N11 C22 H22A 109.5 ?
N11 C22 H22B 109.5 ?
H22A C22 H22B 109.5 ?
N11 C22 H22C 109.5 ?
H22A C22 H22C 109.5 ?
H22B C22 H22C 109.5 ?

loop_
_geom_bond_atom_site_label_1
_geom_bond_atom_site_label_2
_geom_bond_distance
_geom_bond_publ_flag
Ta1 O3 1.9404(18) yes
Ta1 O1 1.9723(17) yes
Ta1 N4 2.015(2) yes
Ta1 N3 2.042(2) yes
Ta1 N2 2.042(2) yes
Ta1 N1 2.394(2) yes
Ta2 O1 1.9365(17) yes
Ta2 O2 1.9988(17) yes
Ta2 N8 2.003(2) yes
Ta2 N7 2.031(2) yes
Ta2 N6 2.037(2) yes
Ta2 N5 2.393(2) yes
Ta3 O2 1.8845(17) yes
Ta3 O3 1.9554(18) yes
Ta3 N11 2.016(2) yes
Ta3 O4 2.028(2) yes
Ta3 N10 2.045(2) yes
Ta3 N9 2.230(2) yes
O4 N9 1.436(3) ?
N1 C3 1.469(4) ?
N1 C2 1.471(3) ?
N1 C1 1.472(3) ?
N2 C3 1.427(3) ?
N2 C4 1.455(4) ?
N3 C5 1.448(4) ?
N3 C6 1.462(4) ?
N4 C7 1.457(3) ?
N4 C8 1.460(4) ?
N5 C10 1.468(4) ?
N5 C9 1.477(3) ?
N5 C11 1.478(4) ?
N6 C11 1.426(4) ?
N6 C12 1.455(4) ?
N7 C13 1.456(4) ?
N7 C14 1.459(3) ?
N8 C15 1.460(3) ?
N8 C16 1.463(4) ?
N9 C18 1.470(4) ?
N9 C17 1.472(4) ?
N10 C19 1.452(4) ?
N10 C20 1.458(4) ?
N11 C21 1.445(4) ?
N11 C22 1.459(4) ?
C1 H1A 0.9800 ?
C1 H1B 0.9800 ?
C1 H1C 0.9800 ?
C2 H2A 0.9800 ?
C2 H2B 0.9800 ?
C2 H2C 0.9800 ?
C3 H3A 0.9900 ?
C3 H3B 0.9900 ?
C4 H4A 0.9800 ?
C4 H4B 0.9800 ?
C4 H4C 0.9800 ?
C5 H5A 0.9800 ?
C5 H5B 0.9800 ?
C5 H5C 0.9800 ?
C6 H6A 0.9800 ?
C6 H6B 0.9800 ?
C6 H6C 0.9800 ?
C7 H7A 0.9800 ?
C7 H7B 0.9800 ?
C7 H7C 0.9800 ?
C8 H8A 0.9800 ?
C8 H8B 0.9800 ?
C8 H8C 0.9800 ?
C9 H9A 0.9800 ?
C9 H9B 0.9800 ?
C9 H9C 0.9800 ?
C10 H10A 0.9800 ?
C10 H10B 0.9800 ?
C10 H10C 0.9800 ?
C11 H11A 0.9900 ?
C11 H11B 0.9900 ?
C12 H12A 0.9800 ?
C12 H12B 0.9800 ?
C12 H12C 0.9800 ?
C13 H13A 0.9800 ?
C13 H13B 0.9800 ?
C13 H13C 0.9800 ?
C14 H14A 0.9800 ?
C14 H14B 0.9800 ?
C14 H14C 0.9800 ?
C15 H15A 0.9800 ?
C15 H15B 0.9800 ?
C15 H15C 0.9800 ?
C16 H16A 0.9800 ?
C16 H16B 0.9800 ?
C16 H16C 0.9800 ?
C17 H17A 0.9800 ?
C17 H17B 0.9800 ?
C17 H17C 0.9800 ?
C18 H18A 0.9800 ?
C18 H18B 0.9800 ?
C18 H18C 0.9800 ?
C19 H19A 0.9800 ?
C19 H19B 0.9800 ?
C19 H19C 0.9800 ?
C20 H20A 0.9800 ?
C20 H20B 0.9800 ?
C20 H20C 0.9800 ?
C21 H21A 0.9800 ?
C21 H21B 0.9800 ?
C21 H21C 0.9800 ?
C22 H22A 0.9800 ?
C22 H22B 0.9800 ?
C22 H22C 0.9800 ?

loop_
_geom_torsion_atom_site_label_1
_geom_torsion_atom_site_label_2
_geom_torsion_atom_site_label_3
_geom_torsion_atom_site_label_4
_geom_torsion
O2 Ta2 O1 Ta1 17.7(2)
N8 Ta2 O1 Ta1 -71.5(2)
N7 Ta2 O1 Ta1 -163.1(2)
N6 Ta2 O1 Ta1 101.1(3)
N5 Ta2 O1 Ta1 103.3(2)
O3 Ta1 O1 Ta2 -8.1(2)
N4 Ta1 O1 Ta2 -125.0(2)
N3 Ta1 O1 Ta2 -23.6(7)
N2 Ta1 O1 Ta2 139.3(2)
N1 Ta1 O1 Ta2 79.0(2)
O3 Ta3 O2 Ta2 13.5(2)
N11 Ta3 O2 Ta2 -80.7(2)
O4 Ta3 O2 Ta2 109.0(2)
N10 Ta3 O2 Ta2 -169.5(2)
N9 Ta3 O2 Ta2 100.4(2)
O1 Ta2 O2 Ta3 -21.3(2)
N8 Ta2 O2 Ta3 91.1(2)
N7 Ta2 O2 Ta3 -26.9(7)
N6 Ta2 O2 Ta3 -174.4(2)
N5 Ta2 O2 Ta3 -114.0(2)
O1 Ta1 O3 Ta3 -15.41(18)
N4 Ta1 O3 Ta3 75.33(19)
N3 Ta1 O3 Ta3 162.41(19)
N2 Ta1 O3 Ta3 -106.1(2)
N1 Ta1 O3 Ta3 -106.13(18)
O2 Ta3 O3 Ta1 13.83(18)
N11 Ta3 O3 Ta1 130.23(19)
O4 Ta3 O3 Ta1 -130.12(18)
N10 Ta3 O3 Ta1 -23.5(10)
N9 Ta3 O3 Ta1 -91.53(18)
O2 Ta3 O4 N9 -13.1(2)
O3 Ta3 O4 N9 81.47(14)
N11 Ta3 O4 N9 175.62(15)
N10 Ta3 O4 N9 -93.76(15)
O3 Ta1 N1 C3 167.78(15)
O1 Ta1 N1 C3 80.74(15)
N4 Ta1 N1 C3 -15.4(3)
N3 Ta1 N1 C3 -107.18(16)
N2 Ta1 N1 C3 -12.22(15)
O3 Ta1 N1 C2 -80.44(19)
O1 Ta1 N1 C2 -167.48(19)
N4 Ta1 N1 C2 96.4(3)
N3 Ta1 N1 C2 4.60(19)
N2 Ta1 N1 C2 99.6(2)
O3 Ta1 N1 C1 51.1(2)
O1 Ta1 N1 C1 -35.9(2)
N4 Ta1 N1 C1 -132.1(2)
N3 Ta1 N1 C1 136.1(2)
N2 Ta1 N1 C1 -128.9(2)
O3 Ta1 N2 C3 13.0(3)
O1 Ta1 N2 C3 -75.98(17)
N4 Ta1 N2 C3 -168.26(17)
N3 Ta1 N2 C3 101.63(17)
N1 Ta1 N2 C3 13.05(15)
O3 Ta1 N2 C4 177.4(2)
O1 Ta1 N2 C4 88.3(3)
N4 Ta1 N2 C4 -3.9(3)
N3 Ta1 N2 C4 -94.0(3)
N1 Ta1 N2 C4 177.4(3)
O3 Ta1 N3 C5 -2.4(2)
O1 Ta1 N3 C5 13.3(7)
N4 Ta1 N3 C5 114.7(3)
N2 Ta1 N3 C5 -149.6(2)
N1 Ta1 N3 C5 -89.3(2)
O3 Ta1 N3 C6 177.2(2)
O1 Ta1 N3 C6 -167.2(5)
N4 Ta1 N3 C6 -65.7(2)
N2 Ta1 N3 C6 30.0(2)
N1 Ta1 N3 C6 90.2(2)
O3 Ta1 N4 C7 69.4(3)
O1 Ta1 N4 C7 157.1(2)
N3 Ta1 N4 C7 -14.9(2)
N2 Ta1 N4 C7 -109.8(2)
N1 Ta1 N4 C7 -107.0(3)
O3 Ta1 N4 C8 -117.5(2)
O1 Ta1 N4 C8 -29.8(2)
N3 Ta1 N4 C8 158.1(2)
N2 Ta1 N4 C8 63.3(2)
N1 Ta1 N4 C8 66.0(3)
O1 Ta2 N5 C10 81.6(2)
O2 Ta2 N5 C10 166.0(2)
N8 Ta2 N5 C10 -109.8(3)
N7 Ta2 N5 C10 -5.6(2)
N6 Ta2 N5 C10 -99.5(2)
O1 Ta2 N5 C9 -51.8(2)
O2 Ta2 N5 C9 32.6(2)
N8 Ta2 N5 C9 116.8(3)
N7 Ta2 N5 C9 -138.9(2)
N6 Ta2 N5 C9 127.1(2)
O1 Ta2 N5 C11 -166.71(16)
O2 Ta2 N5 C11 -82.38(16)
N8 Ta2 N5 C11 1.9(3)
N7 Ta2 N5 C11 106.10(16)
N6 Ta2 N5 C11 12.19(16)
O1 Ta2 N6 C11 -10.7(3)
O2 Ta2 N6 C11 71.03(19)
N8 Ta2 N6 C11 162.52(19)
N7 Ta2 N6 C11 -104.42(19)
N5 Ta2 N6 C11 -13.09(17)
O1 Ta2 N6 C12 -172.8(2)
O2 Ta2 N6 C12 -91.1(3)
N8 Ta2 N6 C12 0.4(3)
N7 Ta2 N6 C12 93.4(3)
N5 Ta2 N6 C12 -175.2(3)
O1 Ta2 N7 C13 11.5(2)
O2 Ta2 N7 C13 17.1(7)
N8 Ta2 N7 C13 -100.9(2)
N6 Ta2 N7 C13 164.5(2)
N5 Ta2 N7 C13 103.6(2)
O1 Ta2 N7 C14 -172.2(2)
O2 Ta2 N7 C14 -166.7(5)
N8 Ta2 N7 C14 75.4(2)
N6 Ta2 N7 C14 -19.3(2)
N5 Ta2 N7 C14 -80.2(2)
O1 Ta2 N8 C15 -75.4(2)
O2 Ta2 N8 C15 -160.0(2)
N7 Ta2 N8 C15 12.5(2)
N6 Ta2 N8 C15 108.0(2)
N5 Ta2 N8 C15 117.0(3)
O1 Ta2 N8 C16 105.1(2)
O2 Ta2 N8 C16 20.5(2)
N7 Ta2 N8 C16 -167.0(2)
N6 Ta2 N8 C16 -71.5(2)
N5 Ta2 N8 C16 -62.5(3)
Ta3 O4 N9 C18 -120.96(19)
Ta3 O4 N9 C17 118.9(2)
O2 Ta3 N9 O4 172.01(13)
O3 Ta3 N9 O4 -98.47(14)
N11 Ta3 N9 O4 -6.5(2)
N10 Ta3 N9 O4 86.14(15)
O2 Ta3 N9 C18 -94.8(2)
O3 Ta3 N9 C18 -5.2(2)
N11 Ta3 N9 C18 86.7(3)
O4 Ta3 N9 C18 93.2(3)
N10 Ta3 N9 C18 179.4(2)
O2 Ta3 N9 C17 74.9(2)
O3 Ta3 N9 C17 164.4(2)
N11 Ta3 N9 C17 -103.6(2)
O4 Ta3 N9 C17 -97.1(3)
N10 Ta3 N9 C17 -11.0(2)
O2 Ta3 N10 C19 -9.0(2)
O3 Ta3 N10 C19 28.4(11)
N11 Ta3 N10 C19 -125.4(3)
O4 Ta3 N10 C19 135.2(3)
N9 Ta3 N10 C19 96.3(3)
O2 Ta3 N10 C20 176.9(2)
O3 Ta3 N10 C20 -145.7(8)
N11 Ta3 N10 C20 60.5(2)
O4 Ta3 N10 C20 -38.9(2)
N9 Ta3 N10 C20 -77.8(2)
O2 Ta3 N11 C21 -58.4(3)
O3 Ta3 N11 C21 -150.6(3)
O4 Ta3 N11 C21 115.9(3)
N10 Ta3 N11 C21 27.2(3)
N9 Ta3 N11 C21 120.0(3)
O2 Ta3 N11 C22 127.9(2)
O3 Ta3 N11 C22 35.7(3)
O4 Ta3 N11 C22 -57.9(3)
N10 Ta3 N11 C22 -146.5(3)
N9 Ta3 N11 C22 -53.7(3)
C4 N2 C3 N1 172.8(2)
Ta1 N2 C3 N1 -19.1(2)
C2 N1 C3 N2 -99.6(2)
C1 N1 C3 N2 136.7(2)
Ta1 N1 C3 N2 15.59(18)
C12 N6 C11 N5 -174.4(2)
Ta2 N6 C11 N5 19.1(2)
C10 N5 C11 N6 100.4(3)
C9 N5 C11 N6 -136.0(2)
Ta2 N5 C11 N6 -15.6(2)

loop_
_platon_squeeze_void_nr
_platon_squeeze_void_average_x
_platon_squeeze_void_average_y
_platon_squeeze_void_average_z
_platon_squeeze_void_volume
_platon_squeeze_void_count_electrons
1 0.000 0.000 0.000 20.4 -0.3
2 0.500 0.500 0.500 216.8 55.2
